data_7011670
loop_
_publ_author_name
'Mar\'ia Hern\'andez-Molina'
'Pablo Lorenzo-Luis'
'Catalina Ruiz-P\'erez'
'Trinidad L\'opez'
'Inocencio R. Mart\'in'
'Kirsty M. Anderson'
'A. Guy Orpen'
'Eduardo H. Bocanegra'
'Francesc Lloret'
'Miguel Julve'

_publ_section_title
;
 A phase transition in the novel three-dimensional compound
 [Eu2(mal)3(H2O)6] (H2mal = malonic acid)
;
_journal_issue 18
_journal_name_full 'J. Chem. Soc., Dalton Trans.'
_journal_page_first 3462
_journal_page_last 3470
_journal_paper_doi 10.1039/b202649j
_journal_year 2002
_chemical_formula_sum 'C9 H18 Eu2 O18'
_chemical_formula_weight 718.15
_chemical_name_systematic
;
?
;
_space_group_IT_number 9
_symmetry_cell_setting monoclinic
_symmetry_space_group_name_Hall 'I -2ya'
_symmetry_space_group_name_H-M 'I 1 a 1'
_atom_sites_solution_hydrogens geom
_atom_sites_solution_primary direct
_atom_sites_solution_secondary difmap
_audit_creation_method SHELXL-97
_cell_angle_alpha 90.00
_cell_angle_beta 91.915(16)
_cell_angle_gamma 90.00
_cell_formula_units_Z 4
_cell_length_a 11.0504(12)
_cell_length_b 12.2959(16)
_cell_length_c 13.467(3)
_cell_measurement_reflns_used 145
_cell_measurement_temperature 173(2)
_cell_volume 1828.8(5)
_computing_cell_refinement 'Bruker SMART'
_computing_data_collection 'Bruker SMART'
_computing_data_reduction 'Bruker SHELXTL'
_computing_molecular_graphics 'Bruker SHELXTL'
_computing_publication_material 'Bruker SHELXTL'
_computing_structure_refinement 'SHELXL-97 (Sheldrick, 1997)'
_computing_structure_solution 'SHELXS-97 (Sheldrick, 1990)'
_diffrn_ambient_temperature 173(2)
_diffrn_measured_fraction_theta_full 0.999
_diffrn_measured_fraction_theta_max 0.999
_diffrn_measurement_device_type 'Siemens CCD area detector'
_diffrn_measurement_method '\w scans with narrow frames'
_diffrn_radiation_monochromator graphite
_diffrn_radiation_source 'fine-focus sealed tube'
_diffrn_radiation_type MoK\a
_diffrn_radiation_wavelength 0.71073
_diffrn_reflns_av_R_equivalents 0.0219
_diffrn_reflns_av_sigmaI/netI 0.0383
_diffrn_reflns_limit_h_max 13
_diffrn_reflns_limit_h_min -13
_diffrn_reflns_limit_k_max 11
_diffrn_reflns_limit_k_min -14
_diffrn_reflns_limit_l_max 16
_diffrn_reflns_limit_l_min -15
_diffrn_reflns_number 4749
_diffrn_reflns_theta_full 25.00
_diffrn_reflns_theta_max 25.00
_diffrn_reflns_theta_min 2.24
_diffrn_standards_decay_% 0
_exptl_absorpt_coefficient_mu 6.890
_exptl_absorpt_correction_T_max 0.355024
_exptl_absorpt_correction_T_min 0.213550
_exptl_absorpt_correction_type multi-scan
_exptl_absorpt_process_details 'SADABS (Sheldrick, 1996)'
_exptl_crystal_colour colourless
_exptl_crystal_density_diffrn 2.608
_exptl_crystal_density_meas ?
_exptl_crystal_density_method .
_exptl_crystal_description block
_exptl_crystal_F_000 1368
_exptl_crystal_size_max 0.4
_exptl_crystal_size_mid 0.2
_exptl_crystal_size_min 0.2
_refine_diff_density_max 0.806
_refine_diff_density_min -0.733
_refine_diff_density_rms 0.114
_refine_ls_abs_structure_details 'Flack H D (1983), Acta Cryst. A39, 876-881'
_refine_ls_abs_structure_Flack 0.48(3)
_refine_ls_extinction_coef 0.00172(5)
_refine_ls_extinction_expression Fc^*^=kFc[1+0.001xFc^2^\l^3^/sin(2\q)]^-1/4^
_refine_ls_extinction_method SHELXL
_refine_ls_goodness_of_fit_ref 0.964
_refine_ls_hydrogen_treatment mixed
_refine_ls_matrix_type full
_refine_ls_number_parameters 300
_refine_ls_number_reflns 2940
_refine_ls_number_restraints 50
_refine_ls_restrained_S_all 0.958
_refine_ls_R_factor_all 0.0204
_refine_ls_R_factor_gt 0.0190
_refine_ls_shift/su_max 0.002
_refine_ls_shift/su_mean 0.000
_refine_ls_structure_factor_coef Fsqd
_refine_ls_weighting_details 'calc w=1/[\s^2^(Fo^2^)+(0.0138P)^2^+0.0000P] where P=(Fo^2^+2Fc^2^)/3'
_refine_ls_weighting_scheme calc
_refine_ls_wR_factor_gt 0.0411
_refine_ls_wR_factor_ref 0.0414
_reflns_number_gt 2741
_reflns_number_total 2940
_reflns_threshold_expression >2sigma(I)
_cod_data_source_file b202649j.txt
_cod_data_source_block compound2
_cod_depositor_comments
;
The following automatic conversions were performed:
'_symmetry_cell_setting' value 'Monoclinic' changed to 'monoclinic'
according to '/home/saulius/struct/CIF-dictionaries/cif_core.dic'
dictionary named 'cif_core.dic' version 2.4.1 from 2010-06-29.

Automatic conversion script
Id: cif_fix_enum 1527 2010-12-29 10:47:43Z saulius 
;
_cod_original_sg_symbol_H-M Ia
_cod_database_code 7011670

loop_
_symmetry_equiv_pos_as_xyz
'x, y, z'
'x+1/2, -y, z'
'x+1/2, y+1/2, z+1/2'
'x+1, -y+1/2, z+1/2'

loop_
_atom_site_label
_atom_site_type_symbol
_atom_site_fract_x
_atom_site_fract_y
_atom_site_fract_z
_atom_site_U_iso_or_equiv
_atom_site_adp_type
_atom_site_occupancy
_atom_site_symmetry_multiplicity
_atom_site_calc_flag
_atom_site_refinement_flags
_atom_site_disorder_assembly
_atom_site_disorder_group
Eu1 Eu 1.23186(2) 0.14560(3) 0.355556(19) 0.00877(17) Uani 1 1 d . . .
O1W O 1.0313(11) 0.0670(6) 0.3971(8) 0.019(2) Uani 1 1 d D . .
H1 H 0.970(5) 0.087(5) 0.346(4) 0.023 Uiso 1 1 d D . .
H2 H 1.008(6) -0.001(3) 0.427(4) 0.023 Uiso 1 1 d D . .
O2W O 1.3419(10) 0.1736(7) 0.1947(8) 0.0172(19) Uani 1 1 d DU . .
H3 H 1.291(5) 0.195(5) 0.137(4) 0.021 Uiso 1 1 d D . .
H4 H 1.403(4) 0.232(4) 0.206(4) 0.021 Uiso 1 1 d D . .
O3W O 1.2520(9) 0.0072(7) 0.4818(6) 0.020(2) Uani 1 1 d D . .
H5 H 1.177(3) 0.002(6) 0.518(4) 0.023 Uiso 1 1 d D . .
H6 H 1.321(3) -0.013(5) 0.524(4) 0.023 Uiso 1 1 d D . .
O1 O 1.4363(13) 0.1448(5) 0.4046(10) 0.017(3) Uani 1 1 d . . .
O2 O 1.6303(9) 0.1864(7) 0.4425(8) 0.020(2) Uani 1 1 d . . .
O3 O 1.3106(10) 0.3264(8) 0.3361(8) 0.012(2) Uani 1 1 d . . .
O4 O 1.4127(9) 0.4836(6) 0.3547(7) 0.020(2) Uani 1 1 d . . .
O5 O 1.0803(9) 0.2924(6) 0.4089(7) 0.0131(19) Uani 1 1 d . . .
O6 O 1.2218(10) 0.2499(6) 0.5179(7) 0.016(2) Uani 1 1 d . . .
C1 C 1.5215(13) 0.2134(9) 0.4285(10) 0.013(3) Uani 1 1 d . . .
C2 C 1.4902(12) 0.3282(10) 0.4424(9) 0.013(2) Uani 1 1 d . . .
H2A H 1.5654 0.3712 0.4371 0.016 Uiso 1 1 calc R . .
H2B H 1.4628 0.3368 0.5112 0.016 Uiso 1 1 calc R . .
C3 C 1.3964(13) 0.3784(10) 0.3744(10) 0.013(3) Uani 1 1 d . . .
C4 C 1.1326(12) 0.3045(7) 0.4939(9) 0.008(2) Uani 1 1 d U . .
Eu2 Eu 0.92749(2) 0.34957(3) 0.283923(18) 0.00927(18) Uani 1 1 d . . .
O11W O 0.9219(8) 0.4857(6) 0.1356(6) 0.0143(18) Uani 1 1 d D . .
H11 H 0.959(5) 0.555(3) 0.157(4) 0.017 Uiso 1 1 d D . .
H12 H 0.974(5) 0.452(4) 0.086(4) 0.017 Uiso 1 1 d D . .
O12W O 1.1239(10) 0.4297(6) 0.2435(8) 0.020(3) Uani 1 1 d D . .
H13 H 1.201(4) 0.397(5) 0.261(5) 0.024 Uiso 1 1 d D . .
H14 H 1.131(6) 0.5090(17) 0.250(5) 0.024 Uiso 1 1 d D . .
O13W O 0.8217(9) 0.3242(7) 0.4439(7) 0.0149(17) Uani 1 1 d D . .
H15 H 0.806(5) 0.387(3) 0.487(4) 0.018 Uiso 1 1 d D . .
H16 H 0.881(5) 0.278(4) 0.479(4) 0.018 Uiso 1 1 d D . .
O11 O 0.8432(10) 0.1678(7) 0.2945(8) 0.011(2) Uani 1 1 d . . .
O12 O 0.7378(8) 0.0192(6) 0.2698(6) 0.0146(17) Uani 1 1 d . . .
O13 O 0.7182(12) 0.3589(5) 0.2301(10) 0.015(3) Uani 1 1 d . . .
O14 O 0.5295(8) 0.3221(7) 0.1939(7) 0.015(2) Uani 1 1 d . . .
O15 O 1.0814(9) 0.2022(6) 0.2300(7) 0.0118(19) Uani 1 1 d . . .
O16 O 0.9410(9) 0.2537(6) 0.1196(7) 0.015(2) Uani 1 1 d . . .
C11 C 0.7555(12) 0.1141(9) 0.2585(9) 0.011(3) Uani 1 1 d . . .
C12 C 0.6693(13) 0.1722(10) 0.1837(10) 0.011(2) Uani 1 1 d U . .
H12A H 0.5927 0.1304 0.1793 0.013 Uiso 1 1 calc R . .
H12B H 0.7057 0.1687 0.1176 0.013 Uiso 1 1 calc R . .
C13 C 0.6369(13) 0.2945(8) 0.2051(9) 0.008(3) Uani 1 1 d . . .
C14 C 1.0321(12) 0.1940(8) 0.1460(10) 0.013(3) Uani 1 1 d U . .
C15 C 1.0810(16) 0.1178(4) 0.0674(12) 0.0117(11) Uani 1 1 d U . .
H15A H 1.1443 0.0691 0.0961 0.014 Uiso 1 1 calc R . .
H15B H 1.0154 0.0732 0.0363 0.014 Uiso 1 1 calc R . .

loop_
_atom_site_aniso_label
_atom_site_aniso_U_11
_atom_site_aniso_U_22
_atom_site_aniso_U_33
_atom_site_aniso_U_23
_atom_site_aniso_U_13
_atom_site_aniso_U_12
Eu1 0.0082(4) 0.0081(3) 0.0100(4) 0.0000(2) -0.0001(3) -0.0002(2)
O1W 0.013(6) 0.019(4) 0.026(6) 0.000(3) -0.006(5) -0.005(3)
O2W 0.017(2) 0.017(2) 0.017(2) -0.0005(10) 0.0009(10) 0.0001(10)
O3W 0.022(4) 0.022(4) 0.014(4) 0.009(3) -0.010(3) -0.005(3)
O1 0.021(7) 0.003(5) 0.025(7) -0.002(3) -0.005(5) -0.002(3)
O2 0.016(6) 0.012(4) 0.034(6) -0.012(4) 0.002(4) 0.002(4)
O3 0.010(5) 0.013(3) 0.013(4) -0.005(3) -0.003(4) 0.002(4)
O4 0.033(5) 0.005(3) 0.021(4) 0.002(3) -0.002(3) -0.005(3)
O5 0.016(5) 0.015(4) 0.008(5) 0.001(3) -0.003(4) -0.002(3)
O6 0.023(7) 0.016(4) 0.008(5) -0.001(3) -0.003(4) 0.006(3)
C1 0.009(8) 0.022(5) 0.009(6) 0.005(4) 0.001(5) -0.003(5)
C2 0.006(4) 0.018(4) 0.015(5) -0.004(3) 0.001(3) -0.003(3)
C3 0.016(7) 0.011(4) 0.011(6) 0.005(4) 0.011(5) 0.005(5)
C4 0.008(3) 0.008(3) 0.008(3) 0.0002(10) 0.0008(10) -0.0013(10)
Eu2 0.0090(4) 0.0085(3) 0.0103(4) -0.0002(2) -0.0003(3) 0.0004(2)
O11W 0.010(3) 0.014(3) 0.019(4) 0.002(3) 0.003(3) -0.004(2)
O12W 0.016(6) 0.008(4) 0.035(7) 0.014(3) -0.003(5) 0.000(3)
O13W 0.014(3) 0.021(3) 0.010(3) -0.007(2) 0.001(2) -0.005(2)
O11 0.006(5) 0.013(4) 0.015(5) 0.007(3) 0.001(4) -0.003(3)
O12 0.019(4) 0.015(3) 0.011(4) 0.002(3) -0.001(3) 0.000(3)
O13 0.009(6) 0.020(5) 0.015(6) 0.002(3) 0.001(5) 0.005(3)
O14 0.007(5) 0.013(4) 0.023(5) 0.007(3) -0.006(4) -0.001(3)
O15 0.008(5) 0.015(4) 0.012(5) -0.003(3) 0.002(4) 0.000(3)
O16 0.010(6) 0.019(4) 0.014(5) -0.001(3) 0.003(4) 0.005(3)
C11 0.015(7) 0.007(5) 0.011(6) -0.008(4) 0.004(5) -0.006(5)
C12 0.011(3) 0.011(2) 0.011(3) -0.0005(10) -0.0001(10) 0.0005(10)
C13 0.016(8) 0.004(4) 0.003(6) 0.000(4) 0.000(5) -0.002(4)
C14 0.013(3) 0.013(3) 0.013(3) 0.0005(10) 0.0011(10) -0.0011(10)
C15 0.0112(13) 0.0115(13) 0.0125(13) -0.0003(10) 0.0001(9) 0.0002(10)

loop_
_atom_type_symbol
_atom_type_description
_atom_type_scat_dispersion_real
_atom_type_scat_dispersion_imag
_atom_type_scat_source
C C 0.0033 0.0016 'International Tables Vol C Tables 4.2.6.8 and 6.1.1.4'
H H 0.0000 0.0000 'International Tables Vol C Tables 4.2.6.8 and 6.1.1.4'
O O 0.0106 0.0060 'International Tables Vol C Tables 4.2.6.8 and 6.1.1.4'
Eu Eu -0.1578 3.6682 'International Tables Vol C Tables 4.2.6.8 and 6.1.1.4'

loop_
_geom_angle_atom_site_label_1
_geom_angle_atom_site_label_2
_geom_angle_atom_site_label_3
_geom_angle
_geom_angle_site_symmetry_1
_geom_angle_site_symmetry_3
_geom_angle_publ_flag
O1 Eu1 O12 95.4(3) . 2 ?
O1 Eu1 O3 71.6(3) . . ?
O12 Eu1 O3 137.1(3) 2 . ?
O1 Eu1 O3W 74.5(3) . . ?
O12 Eu1 O3W 74.5(3) 2 . ?
O3 Eu1 O3W 134.8(3) . . ?
O1 Eu1 O15 146.2(4) . . ?
O12 Eu1 O15 86.2(3) 2 . ?
O3 Eu1 O15 84.3(3) . . ?
O3W Eu1 O15 137.5(3) . . ?
O1 Eu1 O1W 142.5(4) . . ?
O12 Eu1 O1W 79.3(3) 2 . ?
O3 Eu1 O1W 135.1(3) . . ?
O3W Eu1 O1W 68.3(3) . . ?
O15 Eu1 O1W 71.1(3) . . ?
O1 Eu1 O6 80.1(4) . . ?
O12 Eu1 O6 150.1(3) 2 . ?
O3 Eu1 O6 69.7(3) . . ?
O3W Eu1 O6 75.8(3) . . ?
O15 Eu1 O6 113.9(3) . . ?
O1W Eu1 O6 86.4(3) . . ?
O1 Eu1 O2W 75.8(4) . . ?
O12 Eu1 O2W 71.0(3) 2 . ?
O3 Eu1 O2W 66.2(3) . . ?
O3W Eu1 O2W 131.4(3) . . ?
O15 Eu1 O2W 72.8(4) . . ?
O1W Eu1 O2W 134.1(3) . . ?
O6 Eu1 O2W 134.5(3) . . ?
O1 Eu1 O5 123.7(3) . . ?
O12 Eu1 O5 140.7(3) 2 . ?
O3 Eu1 O5 67.9(3) . . ?
O3W Eu1 O5 110.0(3) . . ?
O15 Eu1 O5 63.8(2) . . ?
O1W Eu1 O5 67.6(3) . . ?
O6 Eu1 O5 50.2(3) . . ?
O2W Eu1 O5 118.4(3) . . ?
O1 Eu1 C4 101.6(4) . . ?
O12 Eu1 C4 155.3(3) 2 . ?
O3 Eu1 C4 66.3(3) . . ?
O3W Eu1 C4 92.8(3) . . ?
O15 Eu1 C4 89.4(3) . . ?
O1W Eu1 C4 76.2(3) . . ?
O6 Eu1 C4 24.5(3) . . ?
O2W Eu1 C4 130.5(3) . . ?
O5 Eu1 C4 25.7(3) . . ?
O1 Eu1 Eu2 144.35(14) . . ?
O12 Eu1 Eu2 115.6(2) 2 . ?
O3 Eu1 Eu2 73.6(3) . . ?
O3W Eu1 Eu2 128.7(2) . . ?
O15 Eu1 Eu2 33.1(2) . . ?
O1W Eu1 Eu2 65.2(2) . . ?
O6 Eu1 Eu2 80.9(2) . . ?
O2W Eu1 Eu2 97.1(2) . . ?
O5 Eu1 Eu2 30.7(2) . . ?
C4 Eu1 Eu2 56.4(2) . . ?
C1 O1 Eu1 139.1(8) . . ?
C3 O3 Eu1 134.8(9) . . ?
C3 O4 Eu2 166.4(9) . 2_565 ?
C4 O5 Eu2 150.0(7) . . ?
C4 O5 Eu1 93.0(7) . . ?
Eu2 O5 Eu1 116.7(4) . . ?
C4 O6 Eu1 96.2(8) . . ?
O2 C1 O1 123.3(11) . . ?
O2 C1 C2 117.7(11) . . ?
O1 C1 C2 119.0(12) . . ?
C1 C2 C3 118.8(12) . . ?
O3 C3 O4 121.5(13) . . ?
O3 C3 C2 123.2(11) . . ?
O4 C3 C2 115.3(12) . . ?
O6 C4 O5 120.6(11) . . ?
O6 C4 C15 119.6(12) . 4_455 ?
O5 C4 C15 119.7(12) . 4_455 ?
O6 C4 Eu1 59.3(6) . . ?
O5 C4 Eu1 61.3(6) . . ?
C15 C4 Eu1 177.8(8) 4_455 . ?
O4 Eu2 O13 90.1(3) 2_465 . ?
O4 Eu2 O11 140.7(3) 2_465 . ?
O13 Eu2 O11 72.2(3) . . ?
O4 Eu2 O5 91.7(3) 2_465 . ?
O13 Eu2 O5 148.9(4) . . ?
O11 Eu2 O5 87.3(3) . . ?
O4 Eu2 O12W 78.9(3) 2_465 . ?
O13 Eu2 O12W 139.6(3) . . ?
O11 Eu2 O12W 136.4(3) . . ?
O5 Eu2 O12W 71.0(3) . . ?
O4 Eu2 O13W 73.1(3) 2_465 . ?
O13 Eu2 O13W 78.1(4) . . ?
O11 Eu2 O13W 69.1(3) . . ?
O5 Eu2 O13W 72.8(4) . . ?
O12W Eu2 O13W 132.9(3) . . ?
O4 Eu2 O16 143.1(3) 2_465 . ?
O13 Eu2 O16 80.9(3) . . ?
O11 Eu2 O16 69.8(3) . . ?
O5 Eu2 O16 114.2(3) . . ?
O12W Eu2 O16 85.1(3) . . ?
O13W Eu2 O16 137.8(3) . . ?
O4 Eu2 O15 143.4(3) 2_465 . ?
O13 Eu2 O15 125.4(3) . . ?
O11 Eu2 O15 68.4(3) . . ?
O5 Eu2 O15 63.2(2) . . ?
O12W Eu2 O15 68.1(3) . . ?
O13W Eu2 O15 118.7(3) . . ?
O16 Eu2 O15 51.0(3) . . ?
O4 Eu2 O11W 75.0(3) 2_465 . ?
O13 Eu2 O11W 74.9(3) . . ?
O11 Eu2 O11W 129.6(3) . . ?
O5 Eu2 O11W 135.2(3) . . ?
O12W Eu2 O11W 64.6(3) . . ?
O13W Eu2 O11W 137.7(3) . . ?
O16 Eu2 O11W 68.1(2) . . ?
O15 Eu2 O11W 103.4(3) . . ?
O4 Eu2 C14 153.0(3) 2_465 . ?
O13 Eu2 C14 103.6(4) . . ?
O11 Eu2 C14 66.2(3) . . ?
O5 Eu2 C14 88.3(3) . . ?
O12W Eu2 C14 75.6(3) . . ?
O13W Eu2 C14 132.0(3) . . ?
O16 Eu2 C14 25.9(3) . . ?
O15 Eu2 C14 25.1(3) . . ?
O11W Eu2 C14 86.1(3) . . ?
O4 Eu2 Eu1 120.1(3) 2_465 . ?
O13 Eu2 Eu1 146.82(16) . . ?
O11 Eu2 Eu1 75.4(3) . . ?
O5 Eu2 Eu1 32.6(2) . . ?
O12W Eu2 Eu1 65.9(2) . . ?
O13W Eu2 Eu1 96.8(2) . . ?
O16 Eu2 Eu1 81.6(2) . . ?
O15 Eu2 Eu1 30.6(2) . . ?
O11W Eu2 Eu1 123.2(2) . . ?
C14 Eu2 Eu1 55.7(3) . . ?
C11 O11 Eu2 138.9(9) . . ?
C11 O12 Eu1 156.8(9) . 2_455 ?
C13 O13 Eu2 137.3(7) . . ?
C14 O15 Eu1 151.4(8) . . ?
C14 O15 Eu2 92.2(7) . . ?
Eu1 O15 Eu2 116.3(4) . . ?
C14 O16 Eu2 95.3(8) . . ?
O12 C11 O11 126.2(14) . . ?
O12 C11 C12 115.9(12) . . ?
O11 C11 C12 117.5(11) . . ?
C11 C12 C13 117.6(11) . . ?
O13 C13 O14 122.8(10) . . ?
O13 C13 C12 119.6(12) . . ?
O14 C13 C12 117.5(10) . . ?
O15 C14 O16 121.4(11) . . ?
O15 C14 C15 121.7(12) . . ?
O16 C14 C15 116.8(12) . . ?
O15 C14 Eu2 62.7(6) . . ?
O16 C14 Eu2 58.8(6) . . ?
C15 C14 Eu2 175.4(9) . . ?
C4 C15 C14 102.5(4) 4_454 . ?

loop_
_geom_bond_atom_site_label_1
_geom_bond_atom_site_label_2
_geom_bond_distance
_geom_bond_site_symmetry_2
_geom_bond_publ_flag
Eu1 O1 2.332(14) . ?
Eu1 O12 2.334(7) 2 ?
Eu1 O3 2.405(10) . ?
Eu1 O3W 2.411(8) . ?
Eu1 O15 2.433(10) . ?
Eu1 O1W 2.498(11) . ?
Eu1 O6 2.541(9) . ?
Eu1 O2W 2.544(11) . ?
Eu1 O5 2.580(9) . ?
Eu1 C4 2.938(11) . ?
Eu1 Eu2 4.2797(5) . ?
O1 C1 1.297(17) . ?
O2 C1 1.255(17) . ?
O3 C3 1.241(17) . ?
O4 C3 1.334(15) . ?
O4 Eu2 2.270(7) 2_565 ?
O5 C4 1.274(15) . ?
O5 Eu2 2.448(9) . ?
O6 C4 1.227(15) . ?
C1 C2 1.466(16) . ?
C2 C3 1.493(19) . ?
C4 C15 1.502(17) 4_455 ?
Eu2 O4 2.270(7) 2_465 ?
Eu2 O13 2.403(14) . ?
Eu2 O11 2.427(9) . ?
Eu2 O12W 2.461(11) . ?
Eu2 O13W 2.505(10) . ?
Eu2 O16 2.516(9) . ?
Eu2 O15 2.606(8) . ?
Eu2 O11W 2.606(8) . ?
Eu2 C14 2.930(12) . ?
O11 C11 1.257(16) . ?
O12 C11 1.194(15) . ?
O12 Eu1 2.334(7) 2_455 ?
O13 C13 1.236(16) . ?
O14 C13 1.239(16) . ?
O15 C14 1.244(16) . ?
O16 C14 1.286(15) . ?
C11 C12 1.538(19) . ?
C12 C13 1.574(16) . ?
C14 C15 1.527(18) . ?
C15 C4 1.502(17) 4_454 ?
